data_7203467
loop_
_publ_author_name
'Shanmugam, Maheswaran'
'Shanmugam, Muralidharan'
'Chastanet, Guillaume'
'Sessoli, Roberta'
'Mallah, Talal'
'Wernsdorfer, Wolfgang'
'Winpenny, Richard E. P.'

_publ_section_title
;
 Minor changes in phosphonate ligands lead to new hexa- and
 dodeca-nuclear Mn clusters
;
_journal_issue 26
_journal_name_full 'Journal of Materials Chemistry'
_journal_page_first 2576
_journal_paper_doi 10.1039/b606571f
_journal_volume 16
_journal_year 2006
_chemical_formula_sum 'C108 H94 Mn6 N8 O30 P4'
_chemical_formula_weight 2437.43
_chemical_name_systematic
;
?
;
_space_group_IT_number 14
_symmetry_cell_setting monoclinic
_symmetry_space_group_name_Hall '-P 2ybc'
_symmetry_space_group_name_H-M 'P 1 21/c 1'
_atom_sites_solution_hydrogens geom
_atom_sites_solution_primary direct
_atom_sites_solution_secondary difmap
_audit_creation_method SHELXL-97
_cell_angle_alpha 90.00
_cell_angle_beta 99.814(7)
_cell_angle_gamma 90.00
_cell_formula_units_Z 2
_cell_length_a 13.104(5)
_cell_length_b 25.175(9)
_cell_length_c 16.573(6)
_cell_measurement_reflns_used 10985
_cell_measurement_temperature 100(2)
_cell_measurement_theta_max 26.340
_cell_measurement_theta_min 2.265
_cell_volume 5387(3)
_computing_cell_refinement 'Bruker SMART'
_computing_data_collection 'Bruker SMART'
_computing_data_reduction 'Bruker SAINT'
_computing_molecular_graphics 'Bruker SHELXTL'
_computing_publication_material 'Bruker SHELXTL'
_computing_structure_refinement 'SHELXL-97 (Sheldrick, 1997)'
_computing_structure_solution 'SHELXS-97 (Sheldrick, 1990)'
_diffrn_ambient_temperature 100(2)
_diffrn_measured_fraction_theta_full 0.986
_diffrn_measured_fraction_theta_max 0.986
_diffrn_measurement_device_type 'CCD area detector'
_diffrn_measurement_method 'phi and omega scans'
_diffrn_radiation_monochromator graphite
_diffrn_radiation_source 'fine-focus sealed tube'
_diffrn_radiation_type MoK\a
_diffrn_radiation_wavelength 0.71073
_diffrn_reflns_av_R_equivalents 0.0628
_diffrn_reflns_av_sigmaI/netI 0.0858
_diffrn_reflns_limit_h_max 16
_diffrn_reflns_limit_h_min -10
_diffrn_reflns_limit_k_max 31
_diffrn_reflns_limit_k_min -27
_diffrn_reflns_limit_l_max 20
_diffrn_reflns_limit_l_min -18
_diffrn_reflns_number 30812
_diffrn_reflns_theta_full 26.45
_diffrn_reflns_theta_max 26.45
_diffrn_reflns_theta_min 1.49
_exptl_absorpt_coefficient_mu 0.824
_exptl_absorpt_correction_T_max 0.9221
_exptl_absorpt_correction_T_min 0.8526
_exptl_absorpt_correction_type 'Numerical analytical'
_exptl_absorpt_process_details SADABS
_exptl_crystal_colour Brown
_exptl_crystal_density_diffrn 1.503
_exptl_crystal_density_method 'not measured'
_exptl_crystal_description Block
_exptl_crystal_F_000 2496
_exptl_crystal_size_max 0.20
_exptl_crystal_size_mid 0.20
_exptl_crystal_size_min 0.10
_refine_diff_density_max 0.421
_refine_diff_density_min -0.409
_refine_diff_density_rms 0.082
_refine_ls_extinction_method none
_refine_ls_goodness_of_fit_ref 0.864
_refine_ls_hydrogen_treatment constr
_refine_ls_matrix_type full
_refine_ls_number_parameters 706
_refine_ls_number_reflns 10985
_refine_ls_number_restraints 0
_refine_ls_restrained_S_all 0.864
_refine_ls_R_factor_all 0.0673
_refine_ls_R_factor_gt 0.0383
_refine_ls_shift/su_max 0.001
_refine_ls_shift/su_mean 0.000
_refine_ls_structure_factor_coef Fsqd
_refine_ls_weighting_details 'calc w=1/[\s^2^(Fo^2^)+(0.0300P)^2^+0.0000P] where P=(Fo^2^+2Fc^2^)/3'
_refine_ls_weighting_scheme calc
_refine_ls_wR_factor_gt 0.0758
_refine_ls_wR_factor_ref 0.0811
_reflns_number_gt 7248
_reflns_number_total 10985
_reflns_threshold_expression >2sigma(I)
_cod_data_source_file b606571f.txt
_cod_data_source_block repw84p21c
_cod_depositor_comments
;
The following automatic conversions were performed:
'_symmetry_cell_setting' value 'Monoclinic' changed to 'monoclinic'
according to '/home/saulius/struct/CIF-dictionaries/cif_core.dic'
dictionary named 'cif_core.dic' version 2.4.1 from 2010-06-29.

Automatic conversion script
Id: cif_fix_enum 1527 2010-12-29 10:47:43Z saulius 
;
_cod_original_sg_symbol_H-M P2(1)/c
_cod_database_code 7203467

loop_
_symmetry_equiv_pos_as_xyz
'x, y, z'
'-x, y+1/2, -z+1/2'
'-x, -y, -z'
'x, -y-1/2, z-1/2'

loop_
_atom_site_label
_atom_site_type_symbol
_atom_site_fract_x
_atom_site_fract_y
_atom_site_fract_z
_atom_site_U_iso_or_equiv
_atom_site_adp_type
_atom_site_occupancy
_atom_site_symmetry_multiplicity
_atom_site_calc_flag
_atom_site_refinement_flags
_atom_site_disorder_assembly
_atom_site_disorder_group
Mn1 Mn 0.13140(3) 0.529745(15) 0.30149(2) 0.01690(10) Uani 1 1 d . . .
Mn2 Mn 0.14196(3) 0.468715(15) 0.12786(2) 0.01669(10) Uani 1 1 d . . .
Mn3 Mn 0.00883(3) 0.572697(15) 0.12312(2) 0.01658(10) Uani 1 1 d . . .
O1 O 0.08757(13) 0.52150(6) 0.19128(10) 0.0165(4) Uani 1 1 d . . .
P11 P 0.09113(6) 0.53335(3) -0.05722(4) 0.01620(16) Uani 1 1 d . . .
O11 O 0.10042(13) 0.47742(6) -0.09311(10) 0.0170(4) Uani 1 1 d . . .
O12 O -0.00713(13) 0.56172(6) -0.09846(10) 0.0173(4) Uani 1 1 d . . .
O13 O 0.10125(13) 0.53253(6) 0.03605(10) 0.0176(4) Uani 1 1 d . . .
C11 C 0.1957(2) 0.57252(10) -0.08295(17) 0.0193(6) Uani 1 1 d . . .
C12 C 0.2857(2) 0.58025(11) -0.02636(18) 0.0281(7) Uani 1 1 d . . .
H12 H 0.2936 0.5642 0.0262 0.034 Uiso 1 1 calc R . .
C13 C 0.3641(3) 0.61178(12) -0.0476(2) 0.0388(8) Uani 1 1 d . . .
H13 H 0.4259 0.6171 -0.0092 0.047 Uiso 1 1 calc R . .
C14 C 0.3534(3) 0.63530(12) -0.1232(2) 0.0384(9) Uani 1 1 d . . .
H14 H 0.4074 0.6570 -0.1366 0.046 Uiso 1 1 calc R . .
C15 C 0.2642(3) 0.62756(12) -0.1800(2) 0.0342(8) Uani 1 1 d . . .
H15 H 0.2569 0.6439 -0.2323 0.041 Uiso 1 1 calc R . .
C16 C 0.1859(2) 0.59599(11) -0.16005(18) 0.0256(7) Uani 1 1 d . . .
H16 H 0.1249 0.5902 -0.1992 0.031 Uiso 1 1 calc R . .
P21 P 0.15667(6) 0.36954(3) 0.01446(5) 0.02129(17) Uani 1 1 d . . .
C21 C 0.2605(2) 0.34898(11) -0.03683(17) 0.0250(7) Uani 1 1 d . . .
C22 C 0.3222(2) 0.38556(12) -0.06852(18) 0.0299(7) Uani 1 1 d . . .
H22 H 0.3083 0.4225 -0.0650 0.036 Uiso 1 1 calc R . .
C23 C 0.4040(2) 0.36861(13) -0.10533(18) 0.0343(8) Uani 1 1 d . . .
H23 H 0.4456 0.3938 -0.1275 0.041 Uiso 1 1 calc R . .
C24 C 0.4248(3) 0.31502(14) -0.10958(19) 0.0399(9) Uani 1 1 d . . .
H24 H 0.4824 0.3036 -0.1330 0.048 Uiso 1 1 calc R . .
C25 C 0.3633(3) 0.27803(13) -0.0805(2) 0.0463(10) Uani 1 1 d . . .
H25 H 0.3769 0.2412 -0.0853 0.056 Uiso 1 1 calc R . .
C26 C 0.2808(3) 0.29474(12) -0.0439(2) 0.0395(9) Uani 1 1 d . . .
H26 H 0.2381 0.2692 -0.0236 0.047 Uiso 1 1 calc R . .
O21 O 0.14449(16) 0.32493(7) 0.07436(12) 0.0297(5) Uani 1 1 d . . .
H21 H 0.0826 0.3147 0.0668 0.045 Uiso 1 1 calc R . .
O22 O 0.19708(14) 0.42055(6) 0.05835(11) 0.0193(4) Uani 1 1 d . . .
O23 O 0.05699(14) 0.37570(6) -0.04781(11) 0.0182(4) Uani 1 1 d . . .
O31 O -0.06178(14) 0.60655(7) 0.21718(11) 0.0215(4) Uani 1 1 d . . .
O32 O -0.01048(14) 0.55869(7) 0.33162(11) 0.0203(4) Uani 1 1 d . . .
C31 C -0.0664(2) 0.59399(10) 0.29004(17) 0.0190(6) Uani 1 1 d . . .
C32 C -0.1412(2) 0.62411(10) 0.33133(17) 0.0195(6) Uani 1 1 d . . .
C33 C -0.1363(2) 0.62253(11) 0.41520(18) 0.0272(7) Uani 1 1 d . . .
H33 H -0.0861 0.6008 0.4479 0.033 Uiso 1 1 calc R . .
C34 C -0.2048(2) 0.65273(12) 0.45199(19) 0.0341(8) Uani 1 1 d . . .
H34 H -0.2013 0.6517 0.5097 0.041 Uiso 1 1 calc R . .
C35 C -0.2779(2) 0.68417(12) 0.4042(2) 0.0340(8) Uani 1 1 d . . .
H35 H -0.3244 0.7048 0.4294 0.041 Uiso 1 1 calc R . .
C36 C -0.2837(2) 0.68585(11) 0.32019(19) 0.0309(8) Uani 1 1 d . . .
H36 H -0.3343 0.7074 0.2877 0.037 Uiso 1 1 calc R . .
C37 C -0.2159(2) 0.65611(10) 0.28377(18) 0.0244(7) Uani 1 1 d . . .
H37 H -0.2197 0.6573 0.2260 0.029 Uiso 1 1 calc R . .
O41 O 0.17696(14) 0.60406(7) 0.28485(11) 0.0212(4) Uani 1 1 d . . .
O42 O 0.12330(14) 0.62499(7) 0.15133(11) 0.0207(4) Uani 1 1 d . . .
C41 C 0.1820(2) 0.63033(10) 0.22020(18) 0.0197(6) Uani 1 1 d . . .
C42 C 0.2633(2) 0.67242(10) 0.22777(18) 0.0228(7) Uani 1 1 d . . .
C43 C 0.2528(2) 0.71567(11) 0.1756(2) 0.0343(8) Uani 1 1 d . . .
H43 H 0.1934 0.7187 0.1340 0.041 Uiso 1 1 calc R . .
C44 C 0.3287(3) 0.75470(12) 0.1837(2) 0.0445(9) Uani 1 1 d . . .
H44 H 0.3213 0.7845 0.1479 0.053 Uiso 1 1 calc R . .
C45 C 0.4146(3) 0.75014(13) 0.2438(2) 0.0410(9) Uani 1 1 d . . .
H45 H 0.4664 0.7769 0.2494 0.049 Uiso 1 1 calc R . .
C46 C 0.4262(3) 0.70733(13) 0.2957(2) 0.0418(9) Uani 1 1 d . . .
H46 H 0.4860 0.7044 0.3369 0.050 Uiso 1 1 calc R . .
C47 C 0.3509(2) 0.66852(12) 0.28794(19) 0.0312(8) Uani 1 1 d . . .
H47 H 0.3590 0.6389 0.3240 0.037 Uiso 1 1 calc R . .
O51 O 0.16856(14) 0.41486(7) 0.23362(11) 0.0207(4) Uani 1 1 d . . .
O52 O 0.09207(14) 0.45667(6) 0.32676(11) 0.0188(4) Uani 1 1 d . . .
C51 C 0.1164(2) 0.41479(10) 0.28946(16) 0.0179(6) Uani 1 1 d . . .
C52 C 0.0778(2) 0.36271(10) 0.31707(16) 0.0188(6) Uani 1 1 d . . .
C53 C 0.0073(2) 0.36085(10) 0.37043(17) 0.0237(7) Uani 1 1 d . . .
H53 H -0.0184 0.3929 0.3897 0.028 Uiso 1 1 calc R . .
C54 C -0.0260(2) 0.31214(11) 0.39586(19) 0.0328(8) Uani 1 1 d . . .
H54 H -0.0756 0.3109 0.4314 0.039 Uiso 1 1 calc R . .
C55 C 0.0135(2) 0.26515(11) 0.36920(19) 0.0345(8) Uani 1 1 d . . .
H55 H -0.0072 0.2318 0.3879 0.041 Uiso 1 1 calc R . .
C56 C 0.0825(3) 0.26737(11) 0.31560(19) 0.0358(8) Uani 1 1 d . . .
H56 H 0.1089 0.2354 0.2968 0.043 Uiso 1 1 calc R . .
C57 C 0.1141(2) 0.31564(11) 0.28867(19) 0.0307(8) Uani 1 1 d . . .
H57 H 0.1608 0.3166 0.2507 0.037 Uiso 1 1 calc R . .
O61 O 0.28281(14) 0.49510(7) 0.15902(11) 0.0200(4) Uani 1 1 d . . .
O62 O 0.29331(14) 0.51323(7) 0.29369(11) 0.0210(4) Uani 1 1 d . . .
C61 C 0.3325(2) 0.50753(10) 0.23012(17) 0.0194(6) Uani 1 1 d . . .
C62 C 0.4465(2) 0.51469(10) 0.23448(18) 0.0209(6) Uani 1 1 d . . .
C63 C 0.4958(2) 0.49611(11) 0.17224(18) 0.0274(7) Uani 1 1 d . . .
H63 H 0.4566 0.4797 0.1254 0.033 Uiso 1 1 calc R . .
C64 C 0.6014(2) 0.50142(12) 0.1782(2) 0.0331(8) Uani 1 1 d . . .
H64 H 0.6349 0.4874 0.1364 0.040 Uiso 1 1 calc R . .
C65 C 0.6585(2) 0.52677(12) 0.2440(2) 0.0343(8) Uani 1 1 d . . .
H65 H 0.7311 0.5312 0.2468 0.041 Uiso 1 1 calc R . .
C66 C 0.6109(2) 0.54598(11) 0.30643(19) 0.0300(7) Uani 1 1 d . . .
H66 H 0.6504 0.5636 0.3521 0.036 Uiso 1 1 calc R . .
C67 C 0.5053(2) 0.53942(10) 0.30184(18) 0.0255(7) Uani 1 1 d . . .
H67 H 0.4726 0.5519 0.3451 0.031 Uiso 1 1 calc R . .
N71 N 0.18288(17) 0.53957(8) 0.42654(13) 0.0191(5) Uani 1 1 d . . .
C71 C 0.1319(2) 0.51618(10) 0.48111(17) 0.0227(7) Uani 1 1 d . . .
H71 H 0.0751 0.4935 0.4614 0.027 Uiso 1 1 calc R . .
C72 C 0.1587(2) 0.52384(11) 0.56438(17) 0.0257(7) Uani 1 1 d . . .
H72 H 0.1219 0.5062 0.6012 0.031 Uiso 1 1 calc R . .
C73 C 0.2399(2) 0.55753(11) 0.59355(18) 0.0285(7) Uani 1 1 d . . .
H73 H 0.2586 0.5640 0.6506 0.034 Uiso 1 1 calc R . .
C74 C 0.2932(2) 0.58158(11) 0.53882(18) 0.0291(7) Uani 1 1 d . . .
H74 H 0.3499 0.6045 0.5574 0.035 Uiso 1 1 calc R . .
C75 C 0.2625(2) 0.57159(11) 0.45599(18) 0.0245(7) Uani 1 1 d . . .
H75 H 0.2996 0.5882 0.4183 0.029 Uiso 1 1 calc R . .
N1S N 0.9731(2) 0.28161(9) 0.07181(15) 0.0303(6) Uani 1 1 d . . .
C1S C 0.8836(3) 0.30084(12) 0.0353(2) 0.0394(9) Uani 1 1 d . . .
H1S H 0.8821 0.3346 0.0094 0.047 Uiso 1 1 calc R . .
C2S C 0.7913(3) 0.27328(14) 0.0334(2) 0.0481(10) Uani 1 1 d . . .
H2S H 0.7274 0.2878 0.0069 0.058 Uiso 1 1 calc R . .
C3S C 0.7949(3) 0.22425(15) 0.0712(2) 0.0531(11) Uani 1 1 d . . .
H3S H 0.7330 0.2046 0.0714 0.064 Uiso 1 1 calc R . .
C4S C 0.8883(3) 0.20420(14) 0.1083(2) 0.0558(11) Uani 1 1 d . . .
H4S H 0.8926 0.1702 0.1336 0.067 Uiso 1 1 calc R . .
C5S C 0.9757(3) 0.23416(12) 0.1082(2) 0.0419(9) Uani 1 1 d . . .
H5S H 1.0404 0.2207 0.1350 0.050 Uiso 1 1 calc R . .
N3S N 0.5025(2) 0.63381(12) 0.47221(19) 0.0506(8) Uani 1 1 d . . .
C6S C 0.5572(3) 0.60491(14) 0.5092(2) 0.0424(9) Uani 1 1 d . . .
C7S C 0.6275(4) 0.56630(17) 0.5562(3) 0.0856(16) Uani 1 1 d . . .
H7S1 H 0.5880 0.5428 0.5865 0.128 Uiso 1 1 calc R . .
H7S2 H 0.6802 0.5852 0.5947 0.128 Uiso 1 1 calc R . .
H7S3 H 0.6613 0.5452 0.5186 0.128 Uiso 1 1 calc R . .
N4S N 0.4885(3) 0.62133(13) 0.6873(2) 0.0624(10) Uani 1 1 d . . .
C8S C 0.5486(3) 0.62885(13) 0.7443(2) 0.0403(9) Uani 1 1 d . . .
C9S C 0.6246(3) 0.63904(13) 0.8181(2) 0.0418(9) Uani 1 1 d . . .
H9S1 H 0.6107 0.6737 0.8408 0.063 Uiso 1 1 calc R . .
H9S2 H 0.6944 0.6390 0.8042 0.063 Uiso 1 1 calc R . .
H9S3 H 0.6196 0.6113 0.8586 0.063 Uiso 1 1 calc R . .

loop_
_atom_site_aniso_label
_atom_site_aniso_U_11
_atom_site_aniso_U_22
_atom_site_aniso_U_33
_atom_site_aniso_U_23
_atom_site_aniso_U_13
_atom_site_aniso_U_12
Mn1 0.0203(2) 0.0182(2) 0.0124(2) -0.00152(17) 0.00327(17) -0.00029(19)
Mn2 0.0196(2) 0.0178(2) 0.0130(2) -0.00133(17) 0.00392(18) 0.00027(19)
Mn3 0.0208(2) 0.0155(2) 0.0137(2) -0.00058(17) 0.00349(18) -0.00070(18)
O1 0.0187(10) 0.0179(10) 0.0135(10) -0.0023(7) 0.0047(8) 0.0004(8)
P11 0.0197(4) 0.0161(4) 0.0136(4) -0.0005(3) 0.0050(3) -0.0018(3)
O11 0.0221(11) 0.0154(9) 0.0147(10) 0.0000(7) 0.0063(8) 0.0007(8)
O12 0.0196(11) 0.0167(9) 0.0158(11) 0.0009(8) 0.0035(8) -0.0010(8)
O13 0.0225(11) 0.0167(9) 0.0139(10) 0.0008(8) 0.0038(8) -0.0007(8)
C11 0.0245(17) 0.0179(14) 0.0175(16) -0.0034(12) 0.0095(13) -0.0005(13)
C12 0.0293(18) 0.0328(17) 0.0224(18) 0.0016(13) 0.0054(14) -0.0076(15)
C13 0.028(2) 0.048(2) 0.040(2) -0.0069(17) 0.0036(16) -0.0154(16)
C14 0.040(2) 0.0382(19) 0.042(2) -0.0017(16) 0.0212(18) -0.0158(17)
C15 0.045(2) 0.0335(18) 0.0283(19) 0.0053(14) 0.0193(17) -0.0056(16)
C16 0.0273(18) 0.0289(16) 0.0212(17) 0.0008(13) 0.0062(14) -0.0047(14)
P21 0.0279(5) 0.0187(4) 0.0174(4) 0.0005(3) 0.0044(3) 0.0027(3)
C21 0.0288(18) 0.0258(16) 0.0181(17) -0.0048(12) -0.0020(13) 0.0065(14)
C22 0.0314(19) 0.0325(18) 0.0256(18) -0.0015(14) 0.0043(15) 0.0049(15)
C23 0.0307(19) 0.049(2) 0.0239(19) -0.0018(15) 0.0055(15) 0.0053(16)
C24 0.036(2) 0.057(2) 0.028(2) -0.0105(16) 0.0057(16) 0.0172(18)
C25 0.054(3) 0.038(2) 0.050(3) -0.0091(17) 0.015(2) 0.0182(18)
C26 0.052(2) 0.0295(18) 0.038(2) -0.0016(15) 0.0102(18) 0.0067(17)
O21 0.0343(13) 0.0266(11) 0.0272(13) 0.0051(9) 0.0024(10) 0.0015(10)
O22 0.0204(11) 0.0212(10) 0.0171(11) -0.0042(8) 0.0058(8) 0.0007(8)
O23 0.0211(11) 0.0145(9) 0.0193(11) -0.0003(8) 0.0046(9) 0.0000(8)
O31 0.0274(12) 0.0209(10) 0.0172(11) -0.0019(8) 0.0060(9) 0.0016(9)
O32 0.0219(11) 0.0233(10) 0.0164(11) 0.0015(8) 0.0049(9) 0.0026(9)
C31 0.0196(16) 0.0188(14) 0.0182(16) -0.0065(12) 0.0026(13) -0.0063(12)
C32 0.0195(16) 0.0218(15) 0.0175(16) -0.0029(12) 0.0043(12) -0.0027(12)
C33 0.0269(18) 0.0327(17) 0.0220(18) -0.0040(13) 0.0038(14) 0.0004(14)
C34 0.033(2) 0.049(2) 0.0214(18) -0.0074(15) 0.0079(15) 0.0026(16)
C35 0.030(2) 0.0399(19) 0.033(2) -0.0111(15) 0.0097(16) 0.0088(16)
C36 0.0315(19) 0.0317(17) 0.029(2) -0.0035(14) 0.0045(15) 0.0073(15)
C37 0.0264(18) 0.0271(16) 0.0210(17) -0.0017(13) 0.0072(14) -0.0015(14)
O41 0.0258(12) 0.0212(10) 0.0170(11) -0.0027(8) 0.0043(9) -0.0003(9)
O42 0.0252(12) 0.0178(10) 0.0194(11) -0.0001(8) 0.0045(9) -0.0013(8)
C41 0.0209(16) 0.0169(14) 0.0221(17) -0.0049(12) 0.0058(13) 0.0023(12)
C42 0.0246(17) 0.0192(15) 0.0262(18) -0.0066(12) 0.0091(14) 0.0014(13)
C43 0.0293(19) 0.0265(17) 0.046(2) 0.0028(15) 0.0050(16) -0.0038(15)
C44 0.049(2) 0.0225(18) 0.064(3) 0.0032(17) 0.015(2) -0.0036(17)
C45 0.039(2) 0.0348(19) 0.053(3) -0.0197(18) 0.017(2) -0.0131(17)
C46 0.034(2) 0.057(2) 0.036(2) -0.0086(18) 0.0104(17) -0.0134(18)
C47 0.0269(19) 0.0370(18) 0.0302(19) -0.0024(15) 0.0062(15) -0.0061(15)
O51 0.0250(11) 0.0231(10) 0.0152(11) 0.0025(8) 0.0064(9) 0.0021(9)
O52 0.0249(11) 0.0168(10) 0.0154(10) -0.0019(8) 0.0051(8) -0.0010(8)
C51 0.0172(16) 0.0210(15) 0.0136(15) -0.0003(11) -0.0029(12) 0.0015(12)
C52 0.0234(17) 0.0184(14) 0.0133(15) -0.0001(11) -0.0001(12) 0.0001(12)
C53 0.0301(18) 0.0193(15) 0.0223(17) -0.0029(12) 0.0058(14) 0.0014(13)
C54 0.041(2) 0.0315(17) 0.028(2) 0.0016(14) 0.0149(16) -0.0035(16)
C55 0.047(2) 0.0212(16) 0.036(2) 0.0051(14) 0.0105(17) -0.0059(15)
C56 0.052(2) 0.0222(16) 0.035(2) -0.0011(14) 0.0137(17) 0.0056(16)
C57 0.042(2) 0.0230(16) 0.0307(19) 0.0030(13) 0.0176(16) 0.0048(15)
O61 0.0194(11) 0.0249(10) 0.0158(11) -0.0007(8) 0.0031(9) -0.0008(9)
O62 0.0212(11) 0.0250(10) 0.0175(11) -0.0031(8) 0.0051(9) 0.0007(9)
C61 0.0215(16) 0.0131(14) 0.0233(17) 0.0018(12) 0.0028(13) 0.0015(12)
C62 0.0215(16) 0.0154(14) 0.0262(17) -0.0011(12) 0.0052(13) -0.0003(12)
C63 0.0286(19) 0.0264(16) 0.0279(19) -0.0054(13) 0.0071(14) -0.0025(14)
C64 0.0286(19) 0.0333(18) 0.040(2) -0.0067(15) 0.0138(16) -0.0001(15)
C65 0.0215(18) 0.0345(18) 0.047(2) 0.0007(16) 0.0071(16) -0.0013(15)
C66 0.0261(19) 0.0306(17) 0.0317(19) -0.0034(14) 0.0000(15) -0.0040(14)
C67 0.0281(18) 0.0237(16) 0.0251(18) -0.0015(13) 0.0058(14) 0.0011(13)
N71 0.0203(13) 0.0215(13) 0.0152(13) -0.0019(10) 0.0023(10) 0.0036(10)
C71 0.0218(16) 0.0240(15) 0.0222(17) -0.0013(12) 0.0037(13) 0.0028(13)
C72 0.0342(19) 0.0260(16) 0.0181(17) 0.0007(13) 0.0080(14) 0.0023(14)
C73 0.037(2) 0.0331(17) 0.0148(17) -0.0043(13) 0.0023(14) 0.0083(15)
C74 0.0303(19) 0.0348(18) 0.0206(17) -0.0069(14) -0.0004(14) -0.0039(15)
C75 0.0245(17) 0.0259(16) 0.0228(17) -0.0019(13) 0.0034(13) -0.0009(14)
N1S 0.0409(18) 0.0245(14) 0.0262(15) 0.0003(11) 0.0080(13) 0.0042(13)
C1S 0.052(3) 0.0281(18) 0.040(2) -0.0065(15) 0.0147(19) -0.0008(17)
C2S 0.044(2) 0.047(2) 0.057(3) -0.0103(19) 0.020(2) -0.0023(19)
C3S 0.058(3) 0.053(2) 0.057(3) -0.003(2) 0.034(2) -0.020(2)
C4S 0.079(3) 0.041(2) 0.053(3) 0.0141(19) 0.024(2) -0.011(2)
C5S 0.060(3) 0.0300(18) 0.035(2) 0.0087(15) 0.0074(18) -0.0025(18)
N3S 0.042(2) 0.065(2) 0.045(2) 0.0121(17) 0.0060(16) -0.0037(17)
C6S 0.041(2) 0.050(2) 0.036(2) 0.0044(18) 0.0089(18) -0.0005(19)
C7S 0.090(4) 0.092(3) 0.079(4) 0.037(3) 0.028(3) 0.047(3)
N4S 0.082(3) 0.063(2) 0.036(2) -0.0109(17) -0.0090(18) 0.0021(19)
C8S 0.050(2) 0.0337(19) 0.037(2) -0.0046(16) 0.0077(19) 0.0147(18)
C9S 0.034(2) 0.049(2) 0.040(2) -0.0038(17) -0.0034(17) 0.0094(17)

loop_
_atom_type_symbol
_atom_type_description
_atom_type_scat_dispersion_real
_atom_type_scat_dispersion_imag
_atom_type_scat_source
C C 0.0033 0.0016 'International Tables Vol C Tables 4.2.6.8 and 6.1.1.4'
H H 0.0000 0.0000 'International Tables Vol C Tables 4.2.6.8 and 6.1.1.4'
N N 0.0061 0.0033 'International Tables Vol C Tables 4.2.6.8 and 6.1.1.4'
O O 0.0106 0.0060 'International Tables Vol C Tables 4.2.6.8 and 6.1.1.4'
P P 0.1023 0.0942 'International Tables Vol C Tables 4.2.6.8 and 6.1.1.4'
Mn Mn 0.3368 0.7283 'International Tables Vol C Tables 4.2.6.8 and 6.1.1.4'

loop_
_geom_angle_atom_site_label_1
_geom_angle_atom_site_label_2
_geom_angle_atom_site_label_3
_geom_angle
_geom_angle_site_symmetry_1
_geom_angle_site_symmetry_3
_geom_angle_publ_flag
O1 Mn1 O52 93.27(8) . . ?
O1 Mn1 O41 91.08(8) . . ?
O52 Mn1 O41 175.57(8) . . ?
O1 Mn1 N71 179.30(9) . . ?
O52 Mn1 N71 87.23(8) . . ?
O41 Mn1 N71 88.41(8) . . ?
O1 Mn1 O32 97.73(8) . . ?
O52 Mn1 O32 89.95(7) . . ?
O41 Mn1 O32 90.30(7) . . ?
N71 Mn1 O32 82.75(8) . . ?
O1 Mn1 O62 93.56(7) . . ?
O52 Mn1 O62 97.26(7) . . ?
O41 Mn1 O62 81.61(7) . . ?
N71 Mn1 O62 85.90(8) . . ?
O32 Mn1 O62 166.24(7) . . ?
O22 Mn2 O1 175.32(7) . . ?
O22 Mn2 O12 91.15(8) . 3_565 ?
O1 Mn2 O12 90.22(8) . 3_565 ?
O22 Mn2 O61 86.40(8) . . ?
O1 Mn2 O61 92.44(8) . . ?
O12 Mn2 O61 176.31(7) 3_565 . ?
O22 Mn2 O51 93.73(7) . . ?
O1 Mn2 O51 90.79(7) . . ?
O12 Mn2 O51 88.28(7) 3_565 . ?
O61 Mn2 O51 89.12(7) . . ?
O22 Mn2 O13 96.80(7) . . ?
O1 Mn2 O13 78.70(7) . . ?
O12 Mn2 O13 90.67(7) 3_565 . ?
O61 Mn2 O13 92.36(7) . . ?
O51 Mn2 O13 169.44(6) . . ?
O1 Mn3 O23 173.29(7) . 3_565 ?
O1 Mn3 O11 90.79(8) . 3_565 ?
O23 Mn3 O11 92.54(8) 3_565 3_565 ?
O1 Mn3 O42 89.88(8) . . ?
O23 Mn3 O42 86.66(8) 3_565 . ?
O11 Mn3 O42 178.48(7) 3_565 . ?
O1 Mn3 O31 95.53(7) . . ?
O23 Mn3 O31 90.11(8) 3_565 . ?
O11 Mn3 O31 93.16(7) 3_565 . ?
O42 Mn3 O31 88.13(7) . . ?
O1 Mn3 O13 77.37(7) . . ?
O23 Mn3 O13 96.80(7) 3_565 . ?
O11 Mn3 O13 89.87(7) 3_565 . ?
O42 Mn3 O13 88.95(7) . . ?
O31 Mn3 O13 172.33(7) . . ?
Mn1 O1 Mn3 124.25(9) . . ?
Mn1 O1 Mn2 123.08(10) . . ?
Mn3 O1 Mn2 111.20(9) . . ?
O12 P11 O13 112.32(10) . . ?
O12 P11 O11 111.74(10) . . ?
O13 P11 O11 112.26(10) . . ?
O12 P11 C11 104.83(12) . . ?
O13 P11 C11 108.00(12) . . ?
O11 P11 C11 107.21(11) . . ?
P11 O11 Mn3 126.80(10) . 3_565 ?
P11 O12 Mn2 126.76(10) . 3_565 ?
P11 O13 Mn2 132.35(10) . . ?
P11 O13 Mn3 132.22(10) . . ?
Mn2 O13 Mn3 88.78(6) . . ?
C12 C11 C16 119.6(3) . . ?
C12 C11 P11 120.7(2) . . ?
C16 C11 P11 119.7(2) . . ?
C13 C12 C11 119.2(3) . . ?
C13 C12 H12 120.4 . . ?
C11 C12 H12 120.4 . . ?
C14 C13 C12 120.9(3) . . ?
C14 C13 H13 119.6 . . ?
C12 C13 H13 119.6 . . ?
C13 C14 C15 120.2(3) . . ?
C13 C14 H14 119.9 . . ?
C15 C14 H14 119.9 . . ?
C16 C15 C14 119.6(3) . . ?
C16 C15 H15 120.2 . . ?
C14 C15 H15 120.2 . . ?
C15 C16 C11 120.4(3) . . ?
C15 C16 H16 119.8 . . ?
C11 C16 H16 119.8 . . ?
O21 P21 O22 112.08(12) . . ?
O21 P21 O23 110.00(11) . . ?
O22 P21 O23 115.08(10) . . ?
O21 P21 C21 105.50(12) . . ?
O22 P21 C21 103.78(12) . . ?
O23 P21 C21 109.78(12) . . ?
C22 C21 C26 119.0(3) . . ?
C22 C21 P21 121.6(2) . . ?
C26 C21 P21 119.3(2) . . ?
C21 C22 C23 120.4(3) . . ?
C21 C22 H22 119.8 . . ?
C23 C22 H22 119.8 . . ?
C24 C23 C22 119.8(3) . . ?
C24 C23 H23 120.1 . . ?
C22 C23 H23 120.1 . . ?
C25 C24 C23 120.8(3) . . ?
C25 C24 H24 119.6 . . ?
C23 C24 H24 119.6 . . ?
C24 C25 C26 119.6(3) . . ?
C24 C25 H25 120.2 . . ?
C26 C25 H25 120.2 . . ?
C25 C26 C21 120.3(3) . . ?
C25 C26 H26 119.8 . . ?
C21 C26 H26 119.8 . . ?
P21 O21 H21 109.5 . . ?
P21 O22 Mn2 133.63(11) . . ?
P21 O23 Mn3 138.74(11) . 3_565 ?
C31 O31 Mn3 134.54(17) . . ?
C31 O32 Mn1 123.66(16) . . ?
O31 C31 O32 125.1(2) . . ?
O31 C31 C32 117.0(2) . . ?
O32 C31 C32 117.8(2) . . ?
C33 C32 C37 119.4(3) . . ?
C33 C32 C31 121.7(3) . . ?
C37 C32 C31 118.9(3) . . ?
C32 C33 C34 120.1(3) . . ?
C32 C33 H33 119.9 . . ?
C34 C33 H33 119.9 . . ?
C35 C34 C33 119.8(3) . . ?
C35 C34 H34 120.1 . . ?
C33 C34 H34 120.1 . . ?
C36 C35 C34 120.6(3) . . ?
C36 C35 H35 119.7 . . ?
C34 C35 H35 119.7 . . ?
C37 C36 C35 119.7(3) . . ?
C37 C36 H36 120.2 . . ?
C35 C36 H36 120.2 . . ?
C36 C37 C32 120.4(3) . . ?
C36 C37 H37 119.8 . . ?
C32 C37 H37 119.8 . . ?
C41 O41 Mn1 131.60(18) . . ?
C41 O42 Mn3 126.72(17) . . ?
O42 C41 O41 126.3(3) . . ?
O42 C41 C42 117.7(2) . . ?
O41 C41 C42 116.0(3) . . ?
C43 C42 C47 119.1(3) . . ?
C43 C42 C41 120.8(3) . . ?
C47 C42 C41 120.0(3) . . ?
C42 C43 C44 120.2(3) . . ?
C42 C43 H43 119.9 . . ?
C44 C43 H43 119.9 . . ?
C45 C44 C43 119.8(3) . . ?
C45 C44 H44 120.1 . . ?
C43 C44 H44 120.1 . . ?
C46 C45 C44 120.6(3) . . ?
C46 C45 H45 119.7 . . ?
C44 C45 H45 119.7 . . ?
C45 C46 C47 119.8(3) . . ?
C45 C46 H46 120.1 . . ?
C47 C46 H46 120.1 . . ?
C46 C47 C42 120.5(3) . . ?
C46 C47 H47 119.8 . . ?
C42 C47 H47 119.8 . . ?
C51 O51 Mn2 124.29(17) . . ?
C51 O52 Mn1 124.43(16) . . ?
O51 C51 O52 124.7(2) . . ?
O51 C51 C52 119.0(2) . . ?
O52 C51 C52 116.3(2) . . ?
C53 C52 C57 119.5(2) . . ?
C53 C52 C51 121.3(2) . . ?
C57 C52 C51 119.2(2) . . ?
C52 C53 C54 120.1(3) . . ?
C52 C53 H53 120.0 . . ?
C54 C53 H53 120.0 . . ?
C53 C54 C55 120.0(3) . . ?
C53 C54 H54 120.0 . . ?
C55 C54 H54 120.0 . . ?
C56 C55 C54 119.5(3) . . ?
C56 C55 H55 120.3 . . ?
C54 C55 H55 120.3 . . ?
C55 C56 C57 120.8(3) . . ?
C55 C56 H56 119.6 . . ?
C57 C56 H56 119.6 . . ?
C56 C57 C52 120.1(3) . . ?
C56 C57 H57 119.9 . . ?
C52 C57 H57 119.9 . . ?
C61 O61 Mn2 129.49(17) . . ?
C61 O62 Mn1 127.61(18) . . ?
O62 C61 O61 125.6(3) . . ?
O62 C61 C62 119.6(3) . . ?
O61 C61 C62 114.8(2) . . ?
C63 C62 C67 118.9(3) . . ?
C63 C62 C61 120.8(3) . . ?
C67 C62 C61 120.4(2) . . ?
C64 C63 C62 120.2(3) . . ?
C64 C63 H63 119.9 . . ?
C62 C63 H63 119.9 . . ?
C65 C64 C63 120.6(3) . . ?
C65 C64 H64 119.7 . . ?
C63 C64 H64 119.7 . . ?
C64 C65 C66 120.2(3) . . ?
C64 C65 H65 119.9 . . ?
C66 C65 H65 119.9 . . ?
C65 C66 C67 119.5(3) . . ?
C65 C66 H66 120.3 . . ?
C67 C66 H66 120.3 . . ?
C66 C67 C62 120.7(3) . . ?
C66 C67 H67 119.7 . . ?
C62 C67 H67 119.7 . . ?
C75 N71 C71 117.5(2) . . ?
C75 N71 Mn1 122.20(18) . . ?
C71 N71 Mn1 120.15(19) . . ?
N71 C71 C72 122.6(3) . . ?
N71 C71 H71 118.7 . . ?
C72 C71 H71 118.7 . . ?
C71 C72 C73 119.1(3) . . ?
C71 C72 H72 120.5 . . ?
C73 C72 H72 120.5 . . ?
C74 C73 C72 119.1(3) . . ?
C74 C73 H73 120.4 . . ?
C72 C73 H73 120.4 . . ?
C73 C74 C75 118.6(3) . . ?
C73 C74 H74 120.7 . . ?
C75 C74 H74 120.7 . . ?
N71 C75 C74 123.0(3) . . ?
N71 C75 H75 118.5 . . ?
C74 C75 H75 118.5 . . ?
C1S N1S C5S 119.3(3) . . ?
N1S C1S C2S 122.0(3) . . ?
N1S C1S H1S 119.0 . . ?
C2S C1S H1S 119.0 . . ?
C3S C2S C1S 118.3(4) . . ?
C3S C2S H2S 120.9 . . ?
C1S C2S H2S 120.9 . . ?
C4S C3S C2S 119.4(4) . . ?
C4S C3S H3S 120.3 . . ?
C2S C3S H3S 120.3 . . ?
C3S C4S C5S 118.7(3) . . ?
C3S C4S H4S 120.7 . . ?
C5S C4S H4S 120.7 . . ?
N1S C5S C4S 122.3(4) . . ?
N1S C5S H5S 118.8 . . ?
C4S C5S H5S 118.8 . . ?
N3S C6S C7S 178.7(5) . . ?
C6S C7S H7S1 109.5 . . ?
C6S C7S H7S2 109.5 . . ?
H7S1 C7S H7S2 109.5 . . ?
C6S C7S H7S3 109.5 . . ?
H7S1 C7S H7S3 109.5 . . ?
H7S2 C7S H7S3 109.5 . . ?
N4S C8S C9S 179.0(4) . . ?
C8S C9S H9S1 109.5 . . ?
C8S C9S H9S2 109.5 . . ?
H9S1 C9S H9S2 109.5 . . ?
C8S C9S H9S3 109.5 . . ?
H9S1 C9S H9S3 109.5 . . ?
H9S2 C9S H9S3 109.5 . . ?

loop_
_geom_bond_atom_site_label_1
_geom_bond_atom_site_label_2
_geom_bond_distance
_geom_bond_site_symmetry_2
_geom_bond_publ_flag
Mn1 O1 1.8307(19) . ?
Mn1 O52 1.9746(18) . ?
Mn1 O41 1.9972(19) . ?
Mn1 N71 2.082(2) . ?
Mn1 O32 2.1339(18) . ?
Mn1 O62 2.1873(19) . ?
Mn2 O22 1.8981(17) . ?
Mn2 O1 1.9062(17) . ?
Mn2 O12 1.9113(19) 3_565 ?
Mn2 O61 1.947(2) . ?
Mn2 O51 2.1962(19) . ?
Mn2 O13 2.2145(18) . ?
Mn3 O1 1.8985(18) . ?
Mn3 O23 1.9033(18) 3_565 ?
Mn3 O11 1.9094(18) 3_565 ?
Mn3 O42 1.9907(19) . ?
Mn3 O31 2.1223(18) . ?
Mn3 O13 2.2731(17) . ?
P11 O12 1.5281(19) . ?
P11 O13 1.5288(19) . ?
P11 O11 1.5415(17) . ?
P11 C11 1.798(3) . ?
O11 Mn3 1.9095(18) 3_565 ?
O12 Mn2 1.9113(19) 3_565 ?
C11 C12 1.390(4) . ?
C11 C16 1.394(4) . ?
C12 C13 1.390(4) . ?
C12 H12 0.9500 . ?
C13 C14 1.372(4) . ?
C13 H13 0.9500 . ?
C14 C15 1.383(5) . ?
C14 H14 0.9500 . ?
C15 C16 1.382(4) . ?
C15 H15 0.9500 . ?
C16 H16 0.9500 . ?
P21 O21 1.5251(19) . ?
P21 O22 1.5256(18) . ?
P21 O23 1.528(2) . ?
P21 C21 1.799(3) . ?
C21 C22 1.386(4) . ?
C21 C26 1.400(4) . ?
C22 C23 1.388(4) . ?
C22 H22 0.9500 . ?
C23 C24 1.380(4) . ?
C23 H23 0.9500 . ?
C24 C25 1.372(4) . ?
C24 H24 0.9500 . ?
C25 C26 1.390(4) . ?
C25 H25 0.9500 . ?
C26 H26 0.9500 . ?
O21 H21 0.8400 . ?
O23 Mn3 1.9034(18) 3_565 ?
O31 C31 1.259(3) . ?
O32 C31 1.276(3) . ?
C31 C32 1.494(4) . ?
C32 C33 1.381(4) . ?
C32 C37 1.402(4) . ?
C33 C34 1.394(4) . ?
C33 H33 0.9500 . ?
C34 C35 1.383(4) . ?
C34 H34 0.9500 . ?
C35 C36 1.382(4) . ?
C35 H35 0.9500 . ?
C36 C37 1.378(4) . ?
C36 H36 0.9500 . ?
C37 H37 0.9500 . ?
O41 C41 1.270(3) . ?
O42 C41 1.270(3) . ?
C41 C42 1.493(4) . ?
C42 C43 1.383(4) . ?
C42 C47 1.390(4) . ?
C43 C44 1.388(4) . ?
C43 H43 0.9500 . ?
C44 C45 1.374(5) . ?
C44 H44 0.9500 . ?
C45 C46 1.371(5) . ?
C45 H45 0.9500 . ?
C46 C47 1.379(4) . ?
C46 H46 0.9500 . ?
C47 H47 0.9500 . ?
O51 C51 1.241(3) . ?
O52 C51 1.289(3) . ?
C51 C52 1.504(3) . ?
C52 C53 1.384(4) . ?
C52 C57 1.389(4) . ?
C53 C54 1.391(4) . ?
C53 H53 0.9500 . ?
C54 C55 1.393(4) . ?
C54 H54 0.9500 . ?
C55 C56 1.373(4) . ?
C55 H55 0.9500 . ?
C56 C57 1.382(4) . ?
C56 H56 0.9500 . ?
C57 H57 0.9500 . ?
O61 C61 1.284(3) . ?
O62 C61 1.256(3) . ?
C61 C62 1.494(4) . ?
C62 C63 1.388(4) . ?
C62 C67 1.391(4) . ?
C63 C64 1.376(4) . ?
C63 H63 0.9500 . ?
C64 C65 1.371(4) . ?
C64 H64 0.9500 . ?
C65 C66 1.383(4) . ?
C65 H65 0.9500 . ?
C66 C67 1.383(4) . ?
C66 H66 0.9500 . ?
C67 H67 0.9500 . ?
N71 C75 1.343(3) . ?
N71 C71 1.348(3) . ?
C71 C72 1.378(4) . ?
C71 H71 0.9500 . ?
C72 C73 1.382(4) . ?
C72 H72 0.9500 . ?
C73 C74 1.376(4) . ?
C73 H73 0.9500 . ?
C74 C75 1.386(4) . ?
C74 H74 0.9500 . ?
C75 H75 0.9500 . ?
N1S C1S 1.316(4) . ?
N1S C5S 1.336(4) . ?
C1S C2S 1.391(4) . ?
C1S H1S 0.9500 . ?
C2S C3S 1.381(5) . ?
C2S H2S 0.9500 . ?
C3S C4S 1.370(5) . ?
C3S H3S 0.9500 . ?
C4S C5S 1.371(5) . ?
C4S H4S 0.9500 . ?
C5S H5S 0.9500 . ?
N3S C6S 1.126(4) . ?
C6S C7S 1.468(5) . ?
C7S H7S1 0.9800 . ?
C7S H7S2 0.9800 . ?
C7S H7S3 0.9800 . ?
N4S C8S 1.137(4) . ?
C8S C9S 1.462(5) . ?
C9S H9S1 0.9800 . ?
C9S H9S2 0.9800 . ?
C9S H9S3 0.9800 . ?

loop_
_geom_hbond_atom_site_label_D
_geom_hbond_atom_site_label_H
_geom_hbond_atom_site_label_A
_geom_hbond_distance_DH
_geom_hbond_distance_HA
_geom_hbond_distance_DA
_geom_hbond_angle_DHA
_geom_hbond_site_symmetry_A
O21 H21 N1S 0.84 1.67 2.491(3) 163.6 1_455

loop_
_geom_torsion_atom_site_label_1
_geom_torsion_atom_site_label_2
_geom_torsion_atom_site_label_3
_geom_torsion_atom_site_label_4
_geom_torsion
_geom_torsion_site_symmetry_1
_geom_torsion_site_symmetry_2
_geom_torsion_site_symmetry_3
_geom_torsion_site_symmetry_4
_geom_torsion_publ_flag
O52 Mn1 O1 Mn3 135.79(11) . . . . ?
O41 Mn1 O1 Mn3 -45.06(11) . . . . ?
N71 Mn1 O1 Mn3 -88(7) . . . . ?
O32 Mn1 O1 Mn3 45.39(11) . . . . ?
O62 Mn1 O1 Mn3 -126.72(10) . . . . ?
O52 Mn1 O1 Mn2 -59.22(11) . . . . ?
O41 Mn1 O1 Mn2 119.93(11) . . . . ?
N71 Mn1 O1 Mn2 77(7) . . . . ?
O32 Mn1 O1 Mn2 -149.62(10) . . . . ?
O62 Mn1 O1 Mn2 38.27(11) . . . . ?
O23 Mn3 O1 Mn1 119.7(6) 3_565 . . . ?
O11 Mn3 O1 Mn1 -120.61(11) 3_565 . . . ?
O42 Mn3 O1 Mn1 60.75(11) . . . . ?
O31 Mn3 O1 Mn1 -27.36(11) . . . . ?
O13 Mn3 O1 Mn1 149.70(12) . . . . ?
O23 Mn3 O1 Mn2 -46.9(7) 3_565 . . . ?
O11 Mn3 O1 Mn2 72.85(9) 3_565 . . . ?
O42 Mn3 O1 Mn2 -105.79(9) . . . . ?
O31 Mn3 O1 Mn2 166.10(9) . . . . ?
O13 Mn3 O1 Mn2 -16.84(8) . . . . ?
O22 Mn2 O1 Mn1 -133.2(10) . . . . ?
O12 Mn2 O1 Mn1 119.85(11) 3_565 . . . ?
O61 Mn2 O1 Mn1 -57.59(11) . . . . ?
O51 Mn2 O1 Mn1 31.56(11) . . . . ?
O13 Mn2 O1 Mn1 -149.51(11) . . . . ?
O22 Mn2 O1 Mn3 33.5(11) . . . . ?
O12 Mn2 O1 Mn3 -73.43(9) 3_565 . . . ?
O61 Mn2 O1 Mn3 109.13(9) . . . . ?
O51 Mn2 O1 Mn3 -161.71(9) . . . . ?
O13 Mn2 O1 Mn3 17.21(8) . . . . ?
O12 P11 O11 Mn3 -40.36(15) . . . 3_565 ?
O13 P11 O11 Mn3 86.87(15) . . . 3_565 ?
C11 P11 O11 Mn3 -154.69(14) . . . 3_565 ?
O13 P11 O12 Mn2 -85.52(14) . . . 3_565 ?
O11 P11 O12 Mn2 41.67(15) . . . 3_565 ?
C11 P11 O12 Mn2 157.47(13) . . . 3_565 ?
O12 P11 O13 Mn2 134.18(13) . . . . ?
O11 P11 O13 Mn2 7.27(17) . . . . ?
C11 P11 O13 Mn2 -110.71(15) . . . . ?
O12 P11 O13 Mn3 -7.83(16) . . . . ?
O11 P11 O13 Mn3 -134.74(12) . . . . ?
C11 P11 O13 Mn3 107.28(15) . . . . ?
O22 Mn2 O13 P11 15.12(15) . . . . ?
O1 Mn2 O13 P11 -166.20(15) . . . . ?
O12 Mn2 O13 P11 -76.11(14) 3_565 . . . ?
O61 Mn2 O13 P11 101.78(14) . . . . ?
O51 Mn2 O13 P11 -160.3(3) . . . . ?
O22 Mn2 O13 Mn3 168.00(7) . . . . ?
O1 Mn2 O13 Mn3 -13.33(6) . . . . ?
O12 Mn2 O13 Mn3 76.76(7) 3_565 . . . ?
O61 Mn2 O13 Mn3 -105.35(7) . . . . ?
O51 Mn2 O13 Mn3 -7.5(4) . . . . ?
O1 Mn3 O13 P11 166.38(14) . . . . ?
O23 Mn3 O13 P11 -16.99(14) 3_565 . . . ?
O11 Mn3 O13 P11 75.55(14) 3_565 . . . ?
O42 Mn3 O13 P11 -103.51(14) . . . . ?
O31 Mn3 O13 P11 -171.1(4) . . . . ?
O1 Mn3 O13 Mn2 13.45(6) . . . . ?
O23 Mn3 O13 Mn2 -169.93(7) 3_565 . . . ?
O11 Mn3 O13 Mn2 -77.39(7) 3_565 . . . ?
O42 Mn3 O13 Mn2 103.56(7) . . . . ?
O31 Mn3 O13 Mn2 35.9(5) . . . . ?
O12 P11 C11 C12 142.5(2) . . . . ?
O13 P11 C11 C12 22.5(3) . . . . ?
O11 P11 C11 C12 -98.7(2) . . . . ?
O12 P11 C11 C16 -36.6(2) . . . . ?
O13 P11 C11 C16 -156.6(2) . . . . ?
O11 P11 C11 C16 82.3(2) . . . . ?
C16 C11 C12 C13 0.6(4) . . . . ?
P11 C11 C12 C13 -178.5(2) . . . . ?
C11 C12 C13 C14 0.2(5) . . . . ?
C12 C13 C14 C15 -0.5(5) . . . . ?
C13 C14 C15 C16 0.0(5) . . . . ?
C14 C15 C16 C11 0.8(4) . . . . ?
C12 C11 C16 C15 -1.1(4) . . . . ?
P11 C11 C16 C15 178.0(2) . . . . ?
O21 P21 C21 C22 -152.6(2) . . . . ?
O22 P21 C21 C22 -34.5(3) . . . . ?
O23 P21 C21 C22 89.0(3) . . . . ?
O21 P21 C21 C26 26.4(3) . . . . ?
O22 P21 C21 C26 144.4(2) . . . . ?
O23 P21 C21 C26 -92.1(3) . . . . ?
C26 C21 C22 C23 -1.2(5) . . . . ?
P21 C21 C22 C23 177.8(2) . . . . ?
C21 C22 C23 C24 -0.7(5) . . . . ?
C22 C23 C24 C25 2.3(5) . . . . ?
C23 C24 C25 C26 -2.0(5) . . . . ?
C24 C25 C26 C21 0.1(5) . . . . ?
C22 C21 C26 C25 1.5(5) . . . . ?
P21 C21 C26 C25 -177.5(3) . . . . ?
O21 P21 O22 Mn2 -65.62(18) . . . . ?
O23 P21 O22 Mn2 61.06(18) . . . . ?
C21 P21 O22 Mn2 -178.97(16) . . . . ?
O1 Mn2 O22 P21 -120.4(10) . . . . ?
O12 Mn2 O22 P21 -13.53(16) 3_565 . . . ?
O61 Mn2 O22 P21 163.71(16) . . . . ?
O51 Mn2 O22 P21 74.82(16) . . . . ?
O13 Mn2 O22 P21 -104.34(16) . . . . ?
O21 P21 O23 Mn3 161.10(15) . . . 3_565 ?
O22 P21 O23 Mn3 33.4(2) . . . 3_565 ?
C21 P21 O23 Mn3 -83.24(19) . . . 3_565 ?
O1 Mn3 O31 C31 -10.1(2) . . . . ?
O23 Mn3 O31 C31 173.6(2) 3_565 . . . ?
O11 Mn3 O31 C31 81.0(2) 3_565 . . . ?
O42 Mn3 O31 C31 -99.8(2) . . . . ?
O13 Mn3 O31 C31 -32.1(6) . . . . ?
O1 Mn1 O32 C31 -44.5(2) . . . . ?
O52 Mn1 O32 C31 -137.8(2) . . . . ?
O41 Mn1 O32 C31 46.6(2) . . . . ?
N71 Mn1 O32 C31 134.9(2) . . . . ?
O62 Mn1 O32 C31 100.3(3) . . . . ?
Mn3 O31 C31 O32 12.7(4) . . . . ?
Mn3 O31 C31 C32 -169.25(17) . . . . ?
Mn1 O32 C31 O31 19.0(4) . . . . ?
Mn1 O32 C31 C32 -159.05(17) . . . . ?
O31 C31 C32 C33 -164.9(3) . . . . ?
O32 C31 C32 C33 13.3(4) . . . . ?
O31 C31 C32 C37 12.9(4) . . . . ?
O32 C31 C32 C37 -168.8(2) . . . . ?
C37 C32 C33 C34 -0.3(4) . . . . ?
C31 C32 C33 C34 177.5(3) . . . . ?
C32 C33 C34 C35 0.2(5) . . . . ?
C33 C34 C35 C36 0.1(5) . . . . ?
C34 C35 C36 C37 -0.3(5) . . . . ?
C35 C36 C37 C32 0.2(4) . . . . ?
C33 C32 C37 C36 0.1(4) . . . . ?
C31 C32 C37 C36 -177.8(2) . . . . ?
O1 Mn1 O41 C41 -6.9(2) . . . . ?
O52 Mn1 O41 C41 162.0(9) . . . . ?
N71 Mn1 O41 C41 172.6(2) . . . . ?
O32 Mn1 O41 C41 -104.6(2) . . . . ?
O62 Mn1 O41 C41 86.5(2) . . . . ?
O1 Mn3 O42 C41 -36.3(2) . . . . ?
O23 Mn3 O42 C41 149.5(2) 3_565 . . . ?
O11 Mn3 O42 C41 -152(3) 3_565 . . . ?
O31 Mn3 O42 C41 59.3(2) . . . . ?
O13 Mn3 O42 C41 -113.7(2) . . . . ?
Mn3 O42 C41 O41 -1.9(4) . . . . ?
Mn3 O42 C41 C42 -179.97(16) . . . . ?
Mn1 O41 C41 O42 30.8(4) . . . . ?
Mn1 O41 C41 C42 -151.11(18) . . . . ?
O42 C41 C42 C43 23.3(4) . . . . ?
O41 C41 C42 C43 -154.9(3) . . . . ?
O42 C41 C42 C47 -156.8(3) . . . . ?
O41 C41 C42 C47 25.0(4) . . . . ?
C47 C42 C43 C44 -0.3(4) . . . . ?
C41 C42 C43 C44 179.6(3) . . . . ?
C42 C43 C44 C45 0.2(5) . . . . ?
C43 C44 C45 C46 0.1(5) . . . . ?
C44 C45 C46 C47 -0.3(5) . . . . ?
C45 C46 C47 C42 0.1(5) . . . . ?
C43 C42 C47 C46 0.2(4) . . . . ?
C41 C42 C47 C46 -179.7(3) . . . . ?
O22 Mn2 O51 C51 -152.3(2) . . . . ?
O1 Mn2 O51 C51 28.9(2) . . . . ?
O12 Mn2 O51 C51 -61.3(2) 3_565 . . . ?
O61 Mn2 O51 C51 121.3(2) . . . . ?
O13 Mn2 O51 C51 23.1(5) . . . . ?
O1 Mn1 O52 C51 48.8(2) . . . . ?
O41 Mn1 O52 C51 -120.1(9) . . . . ?
N71 Mn1 O52 C51 -130.7(2) . . . . ?
O32 Mn1 O52 C51 146.6(2) . . . . ?
O62 Mn1 O52 C51 -45.2(2) . . . . ?
Mn2 O51 C51 O52 -47.2(4) . . . . ?
Mn2 O51 C51 C52 132.9(2) . . . . ?
Mn1 O52 C51 O51 0.9(4) . . . . ?
Mn1 O52 C51 C52 -179.23(17) . . . . ?
O51 C51 C52 C53 -170.6(3) . . . . ?
O52 C51 C52 C53 9.5(4) . . . . ?
O51 C51 C52 C57 9.7(4) . . . . ?
O52 C51 C52 C57 -170.2(3) . . . . ?
C57 C52 C53 C54 0.6(5) . . . . ?
C51 C52 C53 C54 -179.1(3) . . . . ?
C52 C53 C54 C55 1.5(5) . . . . ?
C53 C54 C55 C56 -2.2(5) . . . . ?
C54 C55 C56 C57 0.8(5) . . . . ?
C55 C56 C57 C52 1.3(5) . . . . ?
C53 C52 C57 C56 -2.0(5) . . . . ?
C51 C52 C57 C56 177.7(3) . . . . ?
O22 Mn2 O61 C61 -137.4(2) . . . . ?
O1 Mn2 O61 C61 47.2(2) . . . . ?
O12 Mn2 O61 C61 -88.9(12) 3_565 . . . ?
O51 Mn2 O61 C61 -43.6(2) . . . . ?
O13 Mn2 O61 C61 125.9(2) . . . . ?
O1 Mn1 O62 C61 7.5(2) . . . . ?
O52 Mn1 O62 C61 101.2(2) . . . . ?
O41 Mn1 O62 C61 -83.1(2) . . . . ?
N71 Mn1 O62 C61 -172.1(2) . . . . ?
O32 Mn1 O62 C61 -137.7(3) . . . . ?
Mn1 O62 C61 O61 -21.5(4) . . . . ?
Mn1 O62 C61 C62 159.38(17) . . . . ?
Mn2 O61 C61 O62 -12.4(4) . . . . ?
Mn2 O61 C61 C62 166.78(16) . . . . ?
O62 C61 C62 C63 163.8(3) . . . . ?
O61 C61 C62 C63 -15.5(4) . . . . ?
O62 C61 C62 C67 -15.2(4) . . . . ?
O61 C61 C62 C67 165.5(2) . . . . ?
C67 C62 C63 C64 1.1(4) . . . . ?
C61 C62 C63 C64 -177.9(3) . . . . ?
C62 C63 C64 C65 -2.4(5) . . . . ?
C63 C64 C65 C66 1.9(5) . . . . ?
C64 C65 C66 C67 0.0(5) . . . . ?
C65 C66 C67 C62 -1.3(4) . . . . ?
C63 C62 C67 C66 0.8(4) . . . . ?
C61 C62 C67 C66 179.7(2) . . . . ?
O1 Mn1 N71 C75 13(7) . . . . ?
O52 Mn1 N71 C75 148.8(2) . . . . ?
O41 Mn1 N71 C75 -30.4(2) . . . . ?
O32 Mn1 N71 C75 -120.9(2) . . . . ?
O62 Mn1 N71 C75 51.3(2) . . . . ?
O1 Mn1 N71 C71 -171(100) . . . . ?
O52 Mn1 N71 C71 -35.62(19) . . . . ?
O41 Mn1 N71 C71 145.20(19) . . . . ?
O32 Mn1 N71 C71 54.69(19) . . . . ?
O62 Mn1 N71 C71 -133.10(19) . . . . ?
C75 N71 C71 C72 -0.2(4) . . . . ?
Mn1 N71 C71 C72 -176.1(2) . . . . ?
N71 C71 C72 C73 1.2(4) . . . . ?
C71 C72 C73 C74 -1.5(4) . . . . ?
C72 C73 C74 C75 0.8(4) . . . . ?
C71 N71 C75 C74 -0.5(4) . . . . ?
Mn1 N71 C75 C74 175.3(2) . . . . ?
C73 C74 C75 N71 0.2(4) . . . . ?
C5S N1S C1S C2S 0.1(5) . . . . ?
N1S C1S C2S C3S -0.2(5) . . . . ?
C1S C2S C3S C4S -0.6(5) . . . . ?
C2S C3S C4S C5S 1.3(6) . . . . ?
C1S N1S C5S C4S 0.7(5) . . . . ?
C3S C4S C5S N1S -1.4(5) . . . . ?
